data_4504506
loop_
_publ_author_name
'Ramon, Gaelle'
'Coleman, Anthony W.'
'Nassimbeni, Luigi R.'

_publ_section_title
;
 Inclusion of Terpenes bypara-Acyl Calix[4]arenes
;
_journal_issue 1
_journal_name_full 'Crystal Growth &amp; Design'
_journal_page_first 132
_journal_paper_doi 10.1021/cg050240w
_journal_volume 6
_journal_year 2006
_chemical_formula_moiety C52H64O8.C4H8O2
_chemical_formula_sum 'C56 H72 O10'
_chemical_formula_weight 905.14
_chemical_melting_point 169
_chemical_name_common none
_chemical_name_systematic
; 
 p-hexanoyl calix[4]arene. dioxane 
;
_space_group_IT_number 126
_symmetry_cell_setting tetragonal
_symmetry_space_group_name_Hall '-P 4a 2bc'
_symmetry_space_group_name_H-M 'P 4/n n c :2'
_atom_sites_solution_hydrogens geom
_atom_sites_solution_primary direct
_atom_sites_solution_secondary difmap
_audit_creation_method SHELXL-97
_cell_angle_alpha 90.00
_cell_angle_beta 90.00
_cell_angle_gamma 90.00
_cell_formula_units_Z 4
_cell_length_a 15.511(2)
_cell_length_b 15.511(2)
_cell_length_c 22.398(5)
_cell_measurement_reflns_used 3022
_cell_measurement_temperature 173(2)
_cell_measurement_theta_max 28.28
_cell_measurement_theta_min 1.02
_cell_volume 5388.8(16)
_computing_cell_refinement 'Collect (Nonius, 2000)'
_computing_data_collection 'Collect (Nonius, 2000)'
_computing_data_reduction 'Collect (Nonius, 2000)'
_computing_molecular_graphics 'WebLab ViewerPro (1997)'
_computing_publication_material 'SHELXL-97 (Sheldrick, 1997)'
_computing_structure_refinement 'SHELXL-97 (Sheldrick, 1997)'
_computing_structure_solution 'SHELXS-97 (Sheldrick, 1990)'
_diffrn_ambient_temperature 173(2)
_diffrn_measured_fraction_theta_full 0.932
_diffrn_measured_fraction_theta_max 0.932
_diffrn_measurement_device_type 'Nonius Kappa CCD'
_diffrn_measurement_method 'Combination of phi and omega'
_diffrn_radiation_monochromator graphite
_diffrn_radiation_source 'fine-focus sealed tube'
_diffrn_radiation_type MoK\a
_diffrn_radiation_wavelength 0.71073
_diffrn_reflns_av_R_equivalents 0.1169
_diffrn_reflns_av_sigmaI/netI 0.0647
_diffrn_reflns_limit_h_max 19
_diffrn_reflns_limit_h_min -19
_diffrn_reflns_limit_k_max 19
_diffrn_reflns_limit_k_min -18
_diffrn_reflns_limit_l_max 28
_diffrn_reflns_limit_l_min -29
_diffrn_reflns_number 37270
_diffrn_reflns_theta_full 27.90
_diffrn_reflns_theta_max 27.90
_diffrn_reflns_theta_min 3.07
_exptl_absorpt_coefficient_mu 0.075
_exptl_crystal_colour yellow
_exptl_crystal_density_diffrn 1.116
_exptl_crystal_density_meas ?
_exptl_crystal_density_method 'not measured'
_exptl_crystal_description 'clear plates'
_exptl_crystal_F_000 1952
_exptl_crystal_size_max 0.2
_exptl_crystal_size_mid 0.15
_exptl_crystal_size_min 0.15
_refine_diff_density_max 0.460
_refine_diff_density_min -0.290
_refine_diff_density_rms 0.071
_refine_ls_extinction_method none
_refine_ls_goodness_of_fit_ref 1.153
_refine_ls_hydrogen_treatment mixed
_refine_ls_matrix_type full
_refine_ls_number_parameters 186
_refine_ls_number_reflns 3022
_refine_ls_number_restraints 1
_refine_ls_restrained_S_all 1.153
_refine_ls_R_factor_all 0.2346
_refine_ls_R_factor_gt 0.1100
_refine_ls_shift/su_max 0.038
_refine_ls_shift/su_mean 0.003
_refine_ls_structure_factor_coef Fsqd
_refine_ls_weighting_details 'calc w=1/[\s^2^(Fo^2^)+(0.2000P)^2^+0.0000P] where P=(Fo^2^+2Fc^2^)/3'
_refine_ls_weighting_scheme calc
_refine_ls_wR_factor_gt 0.2997
_refine_ls_wR_factor_ref 0.3693
_reflns_number_gt 1263
_reflns_number_total 3022
_reflns_threshold_expression >2sigma(I)
_cod_data_source_file cg050240wsi20050817_011314.cif
_cod_data_source_block c:\progra~1\xseed\c6\c6diox
_cod_depositor_comments
;
The following automatic conversions were performed:
'__diffrn_reflns_number' tag replaced with '_diffrn_reflns_number'.

Automatic conversion script
Id: cif_correct_tags 1440 2010-10-19 06:21:57Z saulius 

The following automatic conversions were performed:

'_symmetry_cell_setting' value 'Tetragonal' changed to 'tetragonal'
according to /home/saulius/struct/CIF-dictionaries/cif_core.dic
dictionary named 'cif_core.dic' version 2.4.1 from 2010-06-29.

Automatic conversion script
Id: cif_fix_values 1715 2011-07-08 13:25:40Z adriana 

The following automatic conversions were performed:

'_exptl_crystal_density_meas' value 'not measured' was changed to '?'
- the value is perceived as not measured.

Automatic conversion script
Id: cif_fix_values 3008 2015-01-20 13:52:24Z robertas 
;
_cod_original_cell_volume 5388.7(15)
_cod_original_sg_symbol_H-M P4/nnc
_cod_database_code 4504506

loop_
_symmetry_equiv_pos_as_xyz
'x, y, z'
'-y+1/2, x, z'
'-x+1/2, -y+1/2, z'
'y, -x+1/2, z'
'x, -y+1/2, -z+1/2'
'-x+1/2, y, -z+1/2'
'y, x, -z+1/2'
'-y+1/2, -x+1/2, -z+1/2'
'-x, -y, -z'
'y-1/2, -x, -z'
'x-1/2, y-1/2, -z'
'-y, x-1/2, -z'
'-x, y-1/2, z-1/2'
'x-1/2, -y, z-1/2'
'-y, -x, z-1/2'
'y-1/2, x-1/2, z-1/2'

loop_
_atom_site_label
_atom_site_type_symbol
_atom_site_fract_x
_atom_site_fract_y
_atom_site_fract_z
_atom_site_U_iso_or_equiv
_atom_site_adp_type
_atom_site_occupancy
_atom_site_symmetry_multiplicity
_atom_site_calc_flag
_atom_site_refinement_flags
O1 O 0.36943(14) 0.28463(14) 0.30975(10) 0.0728(9) Uani 1 1 d .
H1 H 0.3708 0.2335 0.2975 0.087 Uiso 1 1 calc R
C2 C 0.4547(2) 0.2200(2) 0.38727(16) 0.0665(10) Uani 1 1 d .
C3 C 0.4158(2) 0.2911(2) 0.36217(14) 0.0614(10) Uani 1 1 d .
C4 C 0.4197(2) 0.3731(2) 0.38814(16) 0.0650(10) Uani 1 1 d .
O5 O 0.5482(2) 0.39295(19) 0.55098(13) 0.1017(11) Uani 1 1 d .
C6 C 0.4983(2) 0.2304(2) 0.44109(16) 0.0719(11) Uani 1 1 d .
H6 H 0.5256 0.1822 0.4591 0.086 Uiso 1 1 calc R
C7 C 0.4640(2) 0.3815(2) 0.44102(16) 0.0673(10) Uani 1 1 d .
H7 H 0.4685 0.4368 0.4589 0.081 Uiso 1 1 calc R
C8 C 0.5025(2) 0.3112(3) 0.46902(16) 0.0745(11) Uani 1 1 d .
C9 C 0.4488(2) 0.1290(2) 0.36139(16) 0.0671(10) Uani 1 1 d .
H9A H 0.4418 0.1324 0.3175 0.081 Uiso 1 1 calc R
H9B H 0.5029 0.0974 0.3699 0.081 Uiso 1 1 calc R
C10 C 0.5449(3) 0.3212(3) 0.52797(19) 0.0888(13) Uani 1 1 d .
C11 C 0.5817(5) 0.2447(4) 0.5595(3) 0.138(2) Uani 1 1 d .
H11A H 0.5363 0.1998 0.5608 0.166 Uiso 1 1 calc R
H11B H 0.6291 0.2218 0.5345 0.166 Uiso 1 1 calc R
C13 C 0.6151(9) 0.2551(6) 0.6202(4) 0.235(5) Uani 1 1 d .
H13A H 0.5679 0.2768 0.6459 0.282 Uiso 1 1 calc R
H13B H 0.6606 0.2999 0.6195 0.282 Uiso 1 1 calc R
C16 C 0.6532(9) 0.1724(6) 0.6496(5) 0.212(4) Uani 1 1 d .
C5 C 0.7351(18) 0.0979(7) 0.7351(7) 0.154(6) Uani 0.50 1 d P
O12 O 0.255(3) 0.2039(10) 0.5187(9) 0.127(8) Uani 0.21 1 d P
O14 O 0.256(4) 0.1634(16) 0.5629(11) 0.38(3) Uani 0.42 1 d P
C15 C 0.689(3) 0.1747(14) 0.7109(10) 0.297(16) Uani 0.50 1 d P
C1 C 0.516(6) 0.127(4) 0.6755(14) 0.78(10) Uani 0.50 1 d PD
O3 O 0.304(3) 0.190(3) 0.5822(18) 0.45(3) Uani 0.42 1 d P
O4 O 0.2500 0.2500 0.6236(15) 0.47(3) Uani 0.83 4 d SP
C14 C 0.566(2) 0.0750(11) 0.7270(7) 0.36(3) Uani 0.50 1 d PD

loop_
_atom_site_aniso_label
_atom_site_aniso_U_11
_atom_site_aniso_U_22
_atom_site_aniso_U_33
_atom_site_aniso_U_23
_atom_site_aniso_U_13
_atom_site_aniso_U_12
O1 0.0781(16) 0.0720(15) 0.0683(16) -0.0145(10) -0.0039(11) 0.0062(11)
C2 0.0588(19) 0.068(2) 0.073(2) -0.0163(17) 0.0010(17) -0.0069(16)
C3 0.0591(19) 0.065(2) 0.061(2) -0.0078(16) 0.0030(15) -0.0001(15)
C4 0.0567(19) 0.068(2) 0.070(2) -0.0086(17) 0.0143(16) -0.0082(15)
O5 0.115(2) 0.090(2) 0.100(2) -0.0269(16) -0.0195(16) -0.0096(15)
C6 0.066(2) 0.072(2) 0.077(2) -0.0108(18) -0.0074(17) -0.0032(16)
C7 0.062(2) 0.066(2) 0.073(2) -0.0110(17) 0.0047(17) -0.0098(16)
C8 0.067(2) 0.083(2) 0.073(2) -0.0168(19) -0.0031(17) -0.0127(18)
C9 0.063(2) 0.067(2) 0.071(2) -0.0128(16) -0.0040(16) 0.0078(16)
C10 0.095(3) 0.081(3) 0.090(3) -0.017(2) -0.020(2) -0.008(2)
C11 0.186(5) 0.113(4) 0.115(4) -0.027(3) -0.074(4) 0.004(4)
C13 0.379(14) 0.162(7) 0.163(7) 0.030(6) -0.123(8) -0.037(8)
C16 0.315(12) 0.151(6) 0.169(7) -0.018(6) -0.104(8) 0.010(8)
C5 0.26(2) 0.088(6) 0.110(16) 0.010(6) -0.051(14) -0.002(9)
O12 0.182(18) 0.076(9) 0.124(11) 0.011(10) 0.088(19) 0.023(17)
O14 0.80(9) 0.171(14) 0.181(15) -0.015(14) 0.22(4) 0.09(3)
C15 0.54(5) 0.181(15) 0.166(14) 0.049(13) -0.17(2) -0.10(2)
C1 1.4(2) 0.70(10) 0.22(3) -0.26(5) -0.41(7) 0.90(14)
O3 0.46(5) 0.41(5) 0.47(6) 0.12(5) -0.13(5) 0.30(4)
O4 0.59(4) 0.59(4) 0.22(2) 0.000 0.000 0.000
C14 0.84(8) 0.133(11) 0.103(10) -0.012(8) -0.07(2) 0.17(2)

loop_
_atom_type_symbol
_atom_type_description
_atom_type_scat_dispersion_real
_atom_type_scat_dispersion_imag
_atom_type_scat_source
C C 0.0033 0.0016 'International Tables Vol C Tables 4.2.6.8 and 6.1.1.4'
H H 0.0000 0.0000 'International Tables Vol C Tables 4.2.6.8 and 6.1.1.4'
O O 0.0106 0.0060 'International Tables Vol C Tables 4.2.6.8 and 6.1.1.4'

loop_
_geom_angle_atom_site_label_1
_geom_angle_atom_site_label_2
_geom_angle_atom_site_label_3
_geom_angle
_geom_angle_site_symmetry_1
_geom_angle_site_symmetry_3
C3 C2 C6 118.3(3) . .
C3 C2 C9 123.9(3) . .
C6 C2 C9 117.7(3) . .
C2 C3 O1 121.2(3) . .
C2 C3 C4 122.6(3) . .
O1 C3 C4 116.2(3) . .
C7 C4 C3 117.7(3) . .
C7 C4 C9 121.0(3) . 2
C3 C4 C9 121.2(3) . 2
C2 C6 C8 120.9(3) . .
C4 C7 C8 121.9(3) . .
C7 C8 C6 118.6(3) . .
C7 C8 C10 120.6(3) . .
C6 C8 C10 120.8(4) . .
C4 C9 C2 110.8(3) 4 .
O5 C10 C8 119.1(4) . .
O5 C10 C11 120.4(4) . .
C8 C10 C11 120.4(4) . .
C13 C11 C10 119.1(6) . .
C11 C13 C16 115.9(8) . .
C15 C16 C13 121.0(13) . .
C5 C5 C15 124.8(12) 6_656 .
O14 O12 O3 44(3) . 4
O14 O12 O14 77(2) . 2
O3 O12 O14 89.4(13) 4 2
O3 O14 O12 99(4) . .
O3 O14 O3 108(4) . 4
O12 O14 O3 94(4) . 4
O3 O14 O12 107(3) . 4
O12 O14 O12 32.1(18) . 4
O3 O14 O12 62(3) 4 4
C16 C15 C5 119.9(18) . .
O14 O3 O14 122(5) . 2
O14 O3 O4 96(3) . .
O14 O3 O4 86(3) 2 .
O14 O3 O12 80(3) . 2
O14 O3 O12 42(2) 2 2
O4 O3 O12 96(2) . 2
O14 O3 O3 41(3) . 4
O14 O3 O3 112(2) 2 4
O4 O3 O3 55.4(7) . 4
O12 O3 O3 84.3(7) 2 4
O14 O3 O3 118(2) . 2
O14 O3 O3 31(3) 2 2
O4 O3 O3 55.4(7) . 2
O12 O3 O3 55.0(19) 2 2
O3 O3 O3 90.000(3) 4 2
O3 O4 O3 107(3) 4 2
O3 O4 O3 69.2(15) 4 3
O3 O4 O3 69.2(15) 2 3
O3 O4 O3 69.2(15) 4 .
O3 O4 O3 69.2(15) 2 .
O3 O4 O3 107(3) 3 .

loop_
_geom_bond_atom_site_label_1
_geom_bond_atom_site_label_2
_geom_bond_distance
_geom_bond_site_symmetry_2
O1 C3 1.381(4) .
C2 C3 1.377(5) .
C2 C6 1.392(5) .
C2 C9 1.528(5) .
C3 C4 1.400(5) .
C4 C7 1.376(5) .
C4 C9 1.519(5) 2
O5 C10 1.227(5) .
C6 C8 1.402(5) .
C7 C8 1.392(5) .
C8 C10 1.483(6) .
C9 C4 1.519(5) 4
C10 C11 1.494(7) .
C11 C13 1.465(10) .
C13 C16 1.558(13) .
C16 C15 1.483(19) .
C5 C5 0.81(2) 6_656
C5 C15 1.49(3) .
O12 O14 1.17(3) .
O12 O3 1.75(5) 4
O12 O14 1.80(5) 2
O14 O3 0.96(7) .
O14 O3 1.22(6) 4
O14 O12 1.80(5) 4
C1 C14 1.609(10) .
O3 O14 1.22(6) 2
O3 O4 1.56(4) .
O3 O12 1.75(5) 2
O3 O3 1.77(3) 4
O3 O3 1.77(3) 2
O4 O3 1.56(4) 4
O4 O3 1.56(4) 2
O4 O3 1.56(4) 3
